data_7018206
loop_
_publ_author_name
'Chen, Chang-Hung'
'Liu, Yi-Hung'
'Peng, Shie-Ming'
'Chen, Jwu-Ting'
'Liu, Shiuh-Tzung'

_publ_section_title
;
 Synthesis of N-heterocyclic carbene rhenium(i) carbonyl complexes.
;
_journal_issue 9
_journal_name_full 'Dalton transactions (Cambridge, England : 2003)'
_journal_page_first 2747
_journal_page_last 2754
_journal_paper_doi 10.1039/c2dt11974a
_journal_volume 41
_journal_year 2012
_chemical_formula_sum 'C25 H26 Br N2 O4 Re'
_chemical_formula_weight 684.59
_chemical_name_systematic
;
?
;
_space_group_IT_number 62
_symmetry_cell_setting orthorhombic
_symmetry_space_group_name_Hall '-P 2ac 2n'
_symmetry_space_group_name_H-M 'P n m a'
_atom_sites_solution_hydrogens geom
_atom_sites_solution_primary direct
_atom_sites_solution_secondary difmap
_audit_creation_method SHELXL-97
_cell_angle_alpha 90.00
_cell_angle_beta 90.00
_cell_angle_gamma 90.00
_cell_formula_units_Z 4
_cell_length_a 15.0972(5)
_cell_length_b 20.2743(7)
_cell_length_c 8.5553(3)
_cell_measurement_reflns_used 8592
_cell_measurement_temperature 295(2)
_cell_measurement_theta_max 30.2267
_cell_measurement_theta_min 2.8736
_cell_volume 2618.65(16)
_computing_cell_refinement
;
CrysAlisPro, Oxford Diffraction Ltd.,
Version 1.171.33.55 (release 05-01-2010 CrysAlis171 .NET)
(compiled Jan 5 2010,16:28:46)
Empirical absorption correction using spherical harmonics,
implemented in SCALE3 ABSPACK scaling algorithm.
;
_computing_data_collection
;
CrysAlisPro, Oxford Diffraction Ltd.,
Version 1.171.33.55 (release 05-01-2010 CrysAlis171 .NET)
(compiled Jan 5 2010,16:28:46)
Empirical absorption correction using spherical harmonics,
implemented in SCALE3 ABSPACK scaling algorithm.
;
_computing_data_reduction
;
CrysAlisPro, Oxford Diffraction Ltd.,
Version 1.171.33.55 (release 05-01-2010 CrysAlis171 .NET)
(compiled Jan 5 2010,16:28:46)
Empirical absorption correction using spherical harmonics,
implemented in SCALE3 ABSPACK scaling algorithm.
;
_computing_molecular_graphics SHELXTL
_computing_publication_material SHELXTL
_computing_structure_refinement 'SHELXL-97 (Sheldrick, 1997)'
_computing_structure_solution 'SHELXS-97 (Sheldrick, 1990)'
_diffrn_ambient_temperature 295(2)
_diffrn_measured_fraction_theta_full 0.999
_diffrn_measured_fraction_theta_max 0.999
_diffrn_measurement_device_type 'Oxford Diffraction Gemini A'
_diffrn_measurement_method CCD
_diffrn_radiation_monochromator graphite
_diffrn_radiation_source 'fine-focus sealed tube'
_diffrn_radiation_type MoK\a
_diffrn_radiation_wavelength 0.71073
_diffrn_reflns_av_R_equivalents 0.0358
_diffrn_reflns_av_sigmaI/netI 0.0284
_diffrn_reflns_limit_h_max 19
_diffrn_reflns_limit_h_min -19
_diffrn_reflns_limit_k_max 26
_diffrn_reflns_limit_k_min -26
_diffrn_reflns_limit_l_max 11
_diffrn_reflns_limit_l_min -10
_diffrn_reflns_number 17083
_diffrn_reflns_theta_full 27.49
_diffrn_reflns_theta_max 27.49
_diffrn_reflns_theta_min 2.88
_exptl_absorpt_coefficient_mu 6.198
_exptl_absorpt_correction_T_max 1.00000
_exptl_absorpt_correction_T_min 0.56028
_exptl_absorpt_correction_type multi-scan
_exptl_absorpt_process_details
;
CrysAlisPro, Oxford Diffraction Ltd.,
Version 1.171.33.55 (release 05-01-2010 CrysAlis171 .NET)
(compiled Jan 5 2010,16:28:46)
Empirical absorption correction using spherical harmonics,
implemented in SCALE3 ABSPACK scaling algorithm.
;
_exptl_crystal_density_diffrn 1.736
_exptl_crystal_density_method 'not measured'
_exptl_crystal_F_000 1328
_exptl_crystal_size_max 0.25
_exptl_crystal_size_mid 0.20
_exptl_crystal_size_min 0.15
_refine_diff_density_max 1.366
_refine_diff_density_min -1.066
_refine_diff_density_rms 0.094
_refine_ls_extinction_method none
_refine_ls_goodness_of_fit_ref 0.922
_refine_ls_hydrogen_treatment constr
_refine_ls_matrix_type full
_refine_ls_number_parameters 160
_refine_ls_number_reflns 3096
_refine_ls_number_restraints 0
_refine_ls_restrained_S_all 0.922
_refine_ls_R_factor_all 0.0347
_refine_ls_R_factor_gt 0.0245
_refine_ls_shift/su_max 0.001
_refine_ls_shift/su_mean 0.000
_refine_ls_structure_factor_coef Fsqd
_refine_ls_weighting_details 'calc w=1/[\s^2^(Fo^2^)+(0.0379P)^2^+0.0000P] where P=(Fo^2^+2Fc^2^)/3'
_refine_ls_weighting_scheme calc
_refine_ls_wR_factor_gt 0.0574
_refine_ls_wR_factor_ref 0.0591
_reflns_number_gt 2440
_reflns_number_total 3096
_reflns_threshold_expression >2sigma(I)
_cod_data_source_file c2dt11974a.txt
_cod_data_source_block ic14558
_cod_depositor_comments
;
The following automatic conversions were performed:

'_symmetry_cell_setting' value 'Orthorhombic' changed to
'orthorhombic' according to
/home/saulius/struct/CIF-dictionaries/cif_core.dic dictionary named
'cif_core.dic' version 2.4.1 from 2010-06-29.

Automatic conversion script
Id: cif_fix_values 1715 2011-07-08 13:25:40Z adriana 
;
_cod_original_sg_symbol_H-M Pnma
_cod_database_code 7018206

loop_
_symmetry_equiv_pos_as_xyz
'x, y, z'
'-x+1/2, -y, z+1/2'
'-x, y+1/2, -z'
'x+1/2, -y+1/2, -z+1/2'
'-x, -y, -z'
'x-1/2, y, -z-1/2'
'x, -y-1/2, z'
'-x-1/2, y-1/2, z-1/2'

loop_
_atom_site_label
_atom_site_type_symbol
_atom_site_fract_x
_atom_site_fract_y
_atom_site_fract_z
_atom_site_U_iso_or_equiv
_atom_site_adp_type
_atom_site_occupancy
_atom_site_symmetry_multiplicity
_atom_site_calc_flag
_atom_site_refinement_flags
Re1 Re 0.095661(11) 0.7500 0.82777(2) 0.03155(7) Uani 1 2 d S
Br1 Br 0.23715(4) 0.7500 0.65198(6) 0.06275(16) Uani 1 2 d S
O1 O -0.0161(2) 0.7500 0.5252(4) 0.0630(10) Uani 1 2 d S
O2 O 0.08078(19) 0.59946(14) 0.7644(4) 0.0759(10) Uani 1 1 d .
O3 O -0.0664(3) 0.7500 1.0391(5) 0.0740(13) Uani 1 2 d S
N1 N 0.22027(17) 0.69678(12) 1.1029(3) 0.0386(6) Uani 1 1 d .
C1 C 0.0239(3) 0.7500 0.6378(6) 0.0421(11) Uani 1 2 d S
C2 C 0.0918(2) 0.65209(19) 0.8010(4) 0.0463(9) Uani 1 1 d .
C3 C -0.0065(3) 0.7500 0.9608(6) 0.0459(12) Uani 1 2 d S
C5 C 0.1858(3) 0.7500 1.0316(5) 0.0309(9) Uani 1 2 d S
C6 C 0.2818(3) 0.71258(15) 1.2319(4) 0.0532(9) Uani 1 1 d .
H6A H 0.3406 0.6952 1.2116 0.064 Uiso 1 1 calc R
H6B H 0.2605 0.6952 1.3307 0.064 Uiso 1 1 calc R
C7 C 0.2005(2) 0.62876(14) 1.0759(4) 0.0354(7) Uani 1 1 d .
C8 C 0.2585(2) 0.59119(16) 0.9860(4) 0.0459(8) Uani 1 1 d .
C9 C 0.2373(2) 0.52533(16) 0.9611(4) 0.0533(9) Uani 1 1 d .
H9A H 0.2752 0.4997 0.9005 0.064 Uiso 1 1 calc R
C10 C 0.1629(2) 0.49681(15) 1.0223(4) 0.0513(9) Uani 1 1 d .
C11 C 0.1099(2) 0.53430(17) 1.1191(5) 0.0474(8) Uani 1 1 d .
H11A H 0.0608 0.5149 1.1658 0.057 Uiso 1 1 calc R
C12 C 0.1279(2) 0.60013(16) 1.1485(4) 0.0409(8) Uani 1 1 d .
C13 C 0.3408(2) 0.6204(2) 0.9160(5) 0.0706(12) Uani 1 1 d .
H13A H 0.3720 0.5871 0.8584 0.106 Uiso 1 1 calc R
H13B H 0.3781 0.6370 0.9978 0.106 Uiso 1 1 calc R
H13C H 0.3249 0.6558 0.8469 0.106 Uiso 1 1 calc R
C14 C 0.1406(4) 0.42582(18) 0.9843(6) 0.0838(14) Uani 1 1 d .
H14A H 0.1849 0.4080 0.9157 0.126 Uiso 1 1 calc R
H14B H 0.0838 0.4239 0.9340 0.126 Uiso 1 1 calc R
H14C H 0.1389 0.4005 1.0791 0.126 Uiso 1 1 calc R
C15 C 0.0700(3) 0.6390(2) 1.2611(5) 0.0617(11) Uani 1 1 d .
H15A H 0.0234 0.6112 1.2995 0.093 Uiso 1 1 calc R
H15B H 0.0448 0.6762 1.2077 0.093 Uiso 1 1 calc R
H15C H 0.1054 0.6542 1.3472 0.093 Uiso 1 1 calc R

loop_
_atom_site_aniso_label
_atom_site_aniso_U_11
_atom_site_aniso_U_22
_atom_site_aniso_U_33
_atom_site_aniso_U_23
_atom_site_aniso_U_13
_atom_site_aniso_U_12
Re1 0.03133(10) 0.03528(11) 0.02803(10) 0.000 -0.00164(7) 0.000
Br1 0.0554(3) 0.0874(4) 0.0455(3) 0.000 0.0190(3) 0.000
O1 0.066(2) 0.075(3) 0.048(2) 0.000 -0.022(2) 0.000
O2 0.108(3) 0.0428(16) 0.076(2) -0.0094(16) -0.0341(18) -0.0029(15)
O3 0.0399(19) 0.111(4) 0.071(3) 0.000 0.014(2) 0.000
N1 0.0517(15) 0.0301(14) 0.0341(14) 0.0001(11) -0.0131(13) 0.0023(12)
C1 0.040(3) 0.045(3) 0.041(3) 0.000 -0.007(2) 0.000
C2 0.050(2) 0.047(2) 0.042(2) 0.0000(16) -0.0102(16) -0.0006(16)
C3 0.035(2) 0.057(3) 0.046(3) 0.000 0.001(2) 0.000
C5 0.035(2) 0.035(2) 0.023(2) 0.000 0.0007(18) 0.000
C6 0.071(2) 0.0403(19) 0.049(2) -0.0027(16) -0.028(2) 0.0029(17)
C7 0.0468(17) 0.0270(15) 0.0324(16) -0.0003(13) -0.0081(15) 0.0066(14)
C8 0.0479(18) 0.0445(19) 0.045(2) -0.0035(17) -0.0056(17) 0.0091(16)
C9 0.065(2) 0.0400(19) 0.055(2) -0.0146(18) -0.0004(19) 0.0192(18)
C10 0.069(2) 0.0293(17) 0.055(2) -0.0049(17) -0.006(2) 0.0049(17)
C11 0.054(2) 0.0372(18) 0.051(2) 0.0051(16) 0.0014(18) -0.0027(16)
C12 0.0526(19) 0.0345(17) 0.0355(19) 0.0004(14) -0.0018(15) 0.0073(15)
C13 0.052(2) 0.077(3) 0.083(3) -0.004(2) 0.013(2) 0.005(2)
C14 0.117(4) 0.034(2) 0.101(4) -0.017(2) -0.005(3) -0.001(2)
C15 0.079(3) 0.052(2) 0.054(2) -0.002(2) 0.016(2) 0.012(2)

loop_
_atom_type_symbol
_atom_type_description
_atom_type_scat_dispersion_real
_atom_type_scat_dispersion_imag
_atom_type_scat_source
C C 0.0033 0.0016 'International Tables Vol C Tables 4.2.6.8 and 6.1.1.4'
H H 0.0000 0.0000 'International Tables Vol C Tables 4.2.6.8 and 6.1.1.4'
N N 0.0061 0.0033 'International Tables Vol C Tables 4.2.6.8 and 6.1.1.4'
O O 0.0106 0.0060 'International Tables Vol C Tables 4.2.6.8 and 6.1.1.4'
Br Br -0.2901 2.4595 'International Tables Vol C Tables 4.2.6.8 and 6.1.1.4'
Re Re -1.0185 7.2310 'International Tables Vol C Tables 4.2.6.8 and 6.1.1.4'

loop_
_geom_angle_atom_site_label_1
_geom_angle_atom_site_label_2
_geom_angle_atom_site_label_3
_geom_angle
_geom_angle_site_symmetry_1
_geom_angle_site_symmetry_3
C3 Re1 C1 92.8(2) . .
C3 Re1 C2 92.54(10) . 7_575
C1 Re1 C2 83.60(10) . 7_575
C3 Re1 C2 92.54(10) . .
C1 Re1 C2 83.60(10) . .
C2 Re1 C2 166.4(2) 7_575 .
C3 Re1 C5 91.53(18) . .
C1 Re1 C5 175.70(17) . .
C2 Re1 C5 96.21(10) 7_575 .
C2 Re1 C5 96.21(10) . .
C3 Re1 Br1 178.71(15) . .
C1 Re1 Br1 88.53(14) . .
C2 Re1 Br1 87.60(10) 7_575 .
C2 Re1 Br1 87.60(10) . .
C5 Re1 Br1 87.18(10) . .
C5 N1 C7 128.3(3) . .
C5 N1 C6 114.1(3) . .
C7 N1 C6 117.5(2) . .
O1 C1 Re1 178.4(4) . .
O2 C2 Re1 168.1(3) . .
O3 C3 Re1 180.0(5) . .
N1 C5 N1 106.8(3) . 7_575
N1 C5 Re1 126.57(17) . .
N1 C5 Re1 126.56(17) 7_575 .
N1 C6 C6 102.51(15) . 7_575
C12 C7 C8 121.0(3) . .
C12 C7 N1 119.8(3) . .
C8 C7 N1 119.0(3) . .
C9 C8 C7 117.8(3) . .
C9 C8 C13 120.5(3) . .
C7 C8 C13 121.7(3) . .
C10 C9 C8 122.4(3) . .
C9 C10 C11 118.3(3) . .
C9 C10 C14 120.1(3) . .
C11 C10 C14 121.6(4) . .
C10 C11 C12 121.7(3) . .
C11 C12 C7 118.5(3) . .
C11 C12 C15 120.1(3) . .
C7 C12 C15 121.4(3) . .

loop_
_geom_bond_atom_site_label_1
_geom_bond_atom_site_label_2
_geom_bond_distance
_geom_bond_site_symmetry_2
Re1 C3 1.917(5) .
Re1 C1 1.953(5) .
Re1 C2 1.999(4) 7_575
Re1 C2 1.999(4) .
Re1 C5 2.213(4) .
Re1 Br1 2.6124(6) .
O1 C1 1.137(5) .
O2 C2 1.125(4) .
O3 C3 1.126(6) .
N1 C5 1.344(3) .
N1 C7 1.430(4) .
N1 C6 1.478(4) .
C5 N1 1.344(3) 7_575
C6 C6 1.517(6) 7_575
C7 C12 1.387(5) .
C7 C8 1.392(4) .
C8 C9 1.389(4) .
C8 C13 1.501(5) .
C9 C10 1.368(5) .
C10 C11 1.380(5) .
C10 C14 1.513(5) .
C11 C12 1.385(4) .
C12 C15 1.520(5) .
